data_2102539
loop_
_publ_author_name
'Ohashi, Yuji'

_publ_section_title
;
 Packing-dependent photochromism: the case of photoinduced
 intramolecular proton transfer in
 6-(2',4'-dinitrobenzyl)-2,2'-bipyridine
;
_journal_issue 3
_journal_name_full 'Acta Crystallographica Section B'
_journal_page_first 343
_journal_page_last 349
_journal_paper_doi 10.1107/S0108768104005506
_journal_volume 60
_journal_year 2004
_chemical_formula_sum 'C17 H12 N4 O4'
_chemical_formula_weight 336.31
_chemical_name_systematic
;
 alpha form of 6-(2',4'-dinitrobenzyl)-2,2'-bipyridine
;
_space_group_IT_number 33
_symmetry_cell_setting orthorhombic
_symmetry_space_group_name_Hall 'P 2c -2n'
_symmetry_space_group_name_H-M 'P n a 21'
_atom_sites_solution_hydrogens geom
_atom_sites_solution_primary direct
_atom_sites_solution_secondary difmap
_audit_creation_method SHELXL-97
_cell_angle_alpha 90.00
_cell_angle_beta 90.00
_cell_angle_gamma 90.00
_cell_formula_units_Z 8
_cell_length_a 14.00590(10)
_cell_length_b 5.13990(10)
_cell_length_c 41.9853(6)
_cell_measurement_temperature 78(2)
_cell_volume 3022.48(8)
_computing_cell_refinement 'SMART (Siemens, 1995)'
_computing_data_collection 'SMART (Siemens, 1995)'
_computing_data_reduction 'SAINT (Siemens, 1995)'
_computing_molecular_graphics 'ORTEP-II (Johnson, 1976)'
_computing_publication_material 'SHELXL-97 (Sheldrick, 1997)'
_computing_structure_refinement 'SHELXL-97 (Sheldrick, 1997)'
_computing_structure_solution 'SHELXS-97 (Sheldrick, 1990)'
_diffrn_ambient_temperature 78(2)
_diffrn_measured_fraction_theta_full 0.999
_diffrn_measured_fraction_theta_max 0.999
_diffrn_measurement_device_type 'Siemens CCD diffractometer'
_diffrn_measurement_method omega-scan
_diffrn_radiation_monochromator graphite
_diffrn_radiation_source 'fine-focus sealed tube'
_diffrn_radiation_type MoK\a
_diffrn_radiation_wavelength 0.71073
_diffrn_reflns_av_R_equivalents 0.0797
_diffrn_reflns_av_sigmaI/netI 0.0824
_diffrn_reflns_limit_h_max 18
_diffrn_reflns_limit_h_min -15
_diffrn_reflns_limit_k_max 6
_diffrn_reflns_limit_k_min -6
_diffrn_reflns_limit_l_max 54
_diffrn_reflns_limit_l_min -47
_diffrn_reflns_number 19857
_diffrn_reflns_theta_full 27.46
_diffrn_reflns_theta_max 27.46
_diffrn_reflns_theta_min 1.94
_exptl_absorpt_coefficient_mu 0.109
_exptl_absorpt_correction_T_max 1.000
_exptl_absorpt_correction_T_min 0.674
_exptl_absorpt_correction_type empirical
_exptl_absorpt_process_details 'SADABS (Sheldrick, 1996)'
_exptl_crystal_colour colorless
_exptl_crystal_density_diffrn 1.478
_exptl_crystal_density_method 'not measured'
_exptl_crystal_description block
_exptl_crystal_F_000 1392
_exptl_crystal_size_max 0.35
_exptl_crystal_size_mid 0.10
_exptl_crystal_size_min 0.05
_refine_diff_density_max 1.133
_refine_diff_density_min -0.269
_refine_ls_abs_structure_details 'Flack H D (1983), Acta Cryst. A39, 876-881'
_refine_ls_abs_structure_Flack -1.0(19)
_refine_ls_extinction_coef 0.0104(11)
_refine_ls_extinction_expression Fc^*^=kFc[1+0.001xFc^2^\l^3^/sin(2\q)]^-1/4^
_refine_ls_extinction_method SHELXL
_refine_ls_goodness_of_fit_ref 1.033
_refine_ls_hydrogen_treatment mixed
_refine_ls_matrix_type full
_refine_ls_number_parameters 452
_refine_ls_number_reflns 6678
_refine_ls_number_restraints 1
_refine_ls_restrained_S_all 1.033
_refine_ls_R_factor_all 0.1017
_refine_ls_R_factor_gt 0.0640
_refine_ls_shift/su_max 0.026
_refine_ls_shift/su_mean 0.002
_refine_ls_structure_factor_coef Fsqd
_refine_ls_weighting_details 'calc w=1/[\s^2^(Fo^2^)+(0.1000P)^2^+0.0000P] where P=(Fo^2^+2Fc^2^)/3'
_refine_ls_weighting_scheme calc
_refine_ls_wR_factor_gt 0.1564
_refine_ls_wR_factor_ref 0.1794
_reflns_number_gt 4589
_reflns_number_total 6678
_reflns_threshold_expression >2sigma(I)
_cod_data_source_file og0001.cif
_cod_data_source_block alpha
_cod_depositor_comments
;
The following automatic conversions were performed:
'_symmetry_cell_setting' value 'Orthorhombic' changed to 'orthorhombic'
according to '/home/saulius/struct/CIF-dictionaries/cif_core.dic'
dictionary named 'cif_core.dic' version 2.4.1 from
2010-06-29.

'_exptl_absorpt_correction_type' value 'Empirical' changed to
'empirical' according to
'/home/saulius/struct/CIF-dictionaries/cif_core.dic' dictionary named
'cif_core.dic' version 2.4.1 from 2010-06-29.

Automatic conversion script
Id: cif_fix_enum 1527 2010-12-29 10:47:43Z saulius 

The following automatic conversions were performed:

'_symmetry_cell_setting' value 'Orthorhombic' changed to
'orthorhombic' according to
/home/saulius/struct/CIF-dictionaries/cif_core.dic dictionary named
'cif_core.dic' version 2.4.1 from
2010-06-29.

'_exptl_absorpt_correction_type' value 'Empirical'
changed to 'empirical' according to
/home/saulius/struct/CIF-dictionaries/cif_core.dic dictionary named
'cif_core.dic' version 2.4.1 from 2010-06-29.

Automatic conversion script
Id: cif_fix_values 1715 2011-07-08 13:25:40Z adriana 
;
_cod_original_sg_symbol_H-M Pna21
_cod_database_code 2102539
_cod_database_fobs_code 2102539

loop_
_symmetry_equiv_pos_as_xyz
'x, y, z'
'-x, -y, z+1/2'
'-x+1/2, y+1/2, z+1/2'
'x+1/2, -y+1/2, z'

loop_
_atom_site_label
_atom_site_fract_x
_atom_site_fract_y
_atom_site_fract_z
_atom_site_U_iso_or_equiv
_atom_site_adp_type
_atom_site_calc_flag
_atom_site_refinement_flags
_atom_site_occupancy
_atom_site_type_symbol
O1 0.3904(3) 0.4697(7) 0.76327(8) 0.0286(8) Uani d . 1 O
O2 0.4525(2) 0.0817(7) 0.75954(9) 0.0335(9) Uani d . 1 O
O3 0.3690(3) -0.5085(7) 0.84278(9) 0.0370(9) Uani d . 1 O
O4 0.2391(3) -0.4489(8) 0.87018(8) 0.0400(10) Uani d . 1 O
O5 0.3681(2) 0.9674(7) 0.96382(8) 0.0257(7) Uani d . 1 O
O6 0.3048(2) 0.5852(7) 0.96808(9) 0.0316(9) Uani d . 1 O
O7 0.3880(3) -0.0107(7) 0.88457(8) 0.0313(9) Uani d . 1 O
O8 0.5188(3) 0.0523(7) 0.85709(9) 0.0386(9) Uani d . 1 O
N1 0.2448(3) 0.1759(9) 0.71644(9) 0.0175(8) Uani d . 1 N
N2 0.3891(4) 0.2329(8) 0.76866(15) 0.0235(13) Uani d . 1 N
N3 0.2933(3) -0.3954(8) 0.84807(10) 0.0289(10) Uani d . 1 N
N4 0.3339(3) -0.0839(7) 0.64269(9) 0.0218(8) Uani d . 1 N
N5 0.5117(3) 0.6786(9) 1.01057(9) 0.0179(8) Uani d . 1 N
N6 0.3683(4) 0.7339(8) 0.95974(13) 0.0182(12) Uani d . 1 N
N7 0.4645(3) 0.1024(7) 0.87945(10) 0.0262(9) Uani d . 1 N
N8 0.4164(3) 0.4221(7) 1.08432(9) 0.0205(8) Uani d . 1 N
C1 0.2465(3) 0.1251(8) 0.68501(10) 0.0169(9) Uani d . 1 C
C2 0.1879(4) 0.2471(8) 0.66291(16) 0.0159(15) Uani d . 1 C
H2 0.1919 0.2081 0.6408 0.019 Uiso calc R 1 H
C3 0.1224(3) 0.4303(8) 0.67458(11) 0.0204(9) Uani d . 1 C
H3 0.0795 0.5147 0.6604 0.025 Uiso calc R 1 H
C4 0.1206(3) 0.4877(8) 0.70673(11) 0.0201(9) Uani d . 1 C
H4 0.0775 0.6144 0.7148 0.024 Uiso calc R 1 H
C5 0.1821(3) 0.3584(9) 0.72688(10) 0.0177(9) Uani d . 1 C
C6 0.1849(3) 0.4290(9) 0.76193(11) 0.0225(10) Uani d . 1 C
H6A 0.1202 0.4869 0.7683 0.027 Uiso calc R 1 H
H6B 0.2284 0.5792 0.7646 0.027 Uiso calc R 1 H
C7 0.2166(4) 0.2147(10) 0.78485(14) 0.0189(12) Uani d . 1 C
C8 0.3100(3) 0.1193(8) 0.78638(10) 0.0161(9) Uani d . 1 C
C9 0.3353(3) -0.0801(8) 0.80682(11) 0.0207(9) Uani d . 1 C
H9 0.3991 -0.1423 0.8076 0.025 Uiso calc R 1 H
C10 0.2661(4) -0.1861(11) 0.82598(12) 0.0234(10) Uani d . 1 C
C11 0.1725(4) -0.1019(10) 0.82508(11) 0.0266(11) Uani d . 1 C
H11 0.1254 -0.1773 0.8385 0.032 Uiso calc R 1 H
C12 0.1491(3) 0.0973(9) 0.80387(11) 0.0248(10) Uani d . 1 C
H12 0.0846 0.1537 0.8025 0.030 Uiso calc R 1 H
C13 0.3176(3) -0.0769(8) 0.67411(10) 0.0168(9) Uani d . 1 C
C14 0.3624(4) -0.2407(8) 0.69483(15) 0.0165(15) Uani d . 1 C
H14 0.3495 -0.2263 0.7170 0.020 Uiso calc R 1 H
C15 0.4258(3) -0.4260(9) 0.68438(11) 0.0195(9) Uani d . 1 C
H15 0.4562 -0.5413 0.6989 0.023 Uiso calc R 1 H
C16 0.4436(3) -0.4385(9) 0.65218(11) 0.0193(9) Uani d . 1 C
H16 0.4861 -0.5645 0.6437 0.023 Uiso calc R 1 H
C17 0.3977(4) -0.2628(9) 0.63272(16) 0.0197(15) Uani d . 1 C
H17 0.4122 -0.2679 0.6106 0.024 Uiso calc R 1 H
C18 0.5055(3) 0.6290(8) 1.04231(10) 0.0158(9) Uani d . 1 C
C19 0.5641(5) 0.7588(9) 1.06391(18) 0.0238(17) Uani d . 1 C
H19 0.5596 0.7201 1.0860 0.029 Uiso calc R 1 H
C20 0.6286(3) 0.9427(9) 1.05353(11) 0.0228(10) Uani d . 1 C
H20 0.6685 1.0321 1.0682 0.027 Uiso calc R 1 H
C21 0.6338(3) 0.9946(9) 1.02094(10) 0.0191(9) Uani d . 1 C
H21 0.6776 1.1190 1.0128 0.023 Uiso calc R 1 H
C22 0.5722(3) 0.8570(8) 1.00065(10) 0.0168(9) Uani d . 1 C
C23 0.5727(3) 0.9305(9) 0.96536(10) 0.0199(9) Uani d . 1 C
H23A 0.5299 1.0816 0.9622 0.024 Uiso calc R 1 H
H23B 0.6380 0.9849 0.9593 0.024 Uiso calc R 1 H
C24 0.5419(4) 0.7169(10) 0.94392(15) 0.0182(12) Uani d . 1 C
C25 0.4484(3) 0.6180(9) 0.94088(10) 0.0180(9) Uani d . 1 C
C26 0.4212(3) 0.4185(9) 0.92063(10) 0.0196(9) Uani d . 1 C
H26 0.3573 0.3566 0.9200 0.023 Uiso calc R 1 H
C27 0.4917(4) 0.3127(11) 0.90115(11) 0.0204(10) Uani d . 1 C
C28 0.5863(4) 0.3984(10) 0.90207(11) 0.0259(10) Uani d . 1 C
H28 0.6333 0.3259 0.8884 0.031 Uiso calc R 1 H
C29 0.6093(3) 0.5941(9) 0.92376(10) 0.0216(10) Uani d . 1 C
H29 0.6740 0.6482 0.9251 0.026 Uiso calc R 1 H
C30 0.4359(3) 0.4318(8) 1.05291(9) 0.0145(9) Uani d . 1 C
C31 0.3939(4) 0.2593(8) 1.02999(17) 0.0200(15) Uani d . 1 C
H31 0.4084 0.2709 1.0079 0.024 Uiso calc R 1 H
C32 0.3298(3) 0.0713(9) 1.04196(11) 0.0214(10) Uani d . 1 C
H32 0.3001 -0.0492 1.0279 0.026 Uiso calc R 1 H
C33 0.3101(3) 0.0636(9) 1.07481(12) 0.0224(10) Uani d . 1 C
H33 0.2670 -0.0612 1.0832 0.027 Uiso calc R 1 H
C34 0.3552(4) 0.2427(9) 1.09487(18) 0.0233(17) Uani d . 1 C
H34 0.3417 0.2363 1.1170 0.028 Uiso calc R 1 H

loop_
_atom_site_aniso_label
_atom_site_aniso_U_11
_atom_site_aniso_U_22
_atom_site_aniso_U_33
_atom_site_aniso_U_12
_atom_site_aniso_U_13
_atom_site_aniso_U_23
O1 0.036(2) 0.0223(19) 0.0270(18) -0.0014(16) 0.0015(15) 0.0025(15)
O2 0.0202(18) 0.037(2) 0.043(2) 0.0075(15) 0.0023(16) -0.0013(17)
O3 0.057(3) 0.025(2) 0.0285(19) 0.0065(19) -0.0099(18) -0.0057(15)
O4 0.047(2) 0.045(2) 0.028(2) -0.0183(19) -0.0095(17) 0.0155(17)
O5 0.0271(18) 0.0256(19) 0.0242(18) 0.0038(15) 0.0016(14) -0.0019(14)
O6 0.0203(18) 0.037(2) 0.038(2) -0.0060(16) 0.0059(16) 0.0030(17)
O7 0.050(2) 0.0214(19) 0.0228(18) -0.0073(17) -0.0091(16) 0.0000(14)
O8 0.045(2) 0.040(2) 0.031(2) 0.0119(18) -0.0044(17) -0.0118(18)
N1 0.0139(19) 0.0194(18) 0.019(2) 0.0037(18) 0.0001(15) -0.0020(19)
N2 0.020(2) 0.026(3) 0.025(3) 0.0025(16) 0.000(2) 0.0022(16)
N3 0.035(2) 0.026(2) 0.025(2) -0.004(2) -0.008(2) 0.0003(18)
N4 0.021(2) 0.024(2) 0.020(2) 0.0008(17) -0.0016(16) -0.0018(16)
N5 0.020(2) 0.0154(18) 0.018(2) 0.0031(18) -0.0033(16) -0.0012(19)
N6 0.019(2) 0.023(3) 0.013(2) 0.0026(15) -0.0063(19) 0.0050(14)
N7 0.040(3) 0.019(2) 0.020(2) 0.0074(19) -0.0108(19) 0.0002(17)
N8 0.0188(19) 0.020(2) 0.023(2) 0.0033(16) -0.0033(16) 0.0013(15)
C1 0.012(2) 0.017(2) 0.021(2) -0.0008(17) 0.0024(16) 0.0012(17)
C2 0.020(3) 0.019(4) 0.009(3) 0.0025(16) 0.001(2) 0.0014(14)
C3 0.018(2) 0.024(2) 0.019(2) 0.0010(19) -0.0046(18) 0.0055(18)
C4 0.018(2) 0.019(2) 0.024(2) 0.0014(18) 0.0000(18) -0.0004(18)
C5 0.016(2) 0.022(3) 0.016(2) 0.0023(19) 0.0026(17) -0.0025(18)
C6 0.019(2) 0.020(2) 0.028(3) 0.0042(18) -0.0029(19) -0.0001(19)
C7 0.024(3) 0.024(2) 0.008(2) 0.007(2) -0.0089(19) 0.0012(19)
C8 0.013(2) 0.018(2) 0.017(2) -0.0003(17) -0.0005(16) -0.0047(17)
C9 0.021(2) 0.014(2) 0.027(2) -0.0019(19) -0.0050(19) -0.0026(18)
C10 0.033(3) 0.019(2) 0.018(3) -0.006(2) -0.009(2) -0.003(2)
C11 0.024(2) 0.033(3) 0.023(3) -0.013(2) 0.0003(19) -0.0021(19)
C12 0.019(2) 0.037(3) 0.019(2) 0.002(2) -0.0008(18) -0.005(2)
C13 0.013(2) 0.017(2) 0.020(2) 0.0008(17) 0.0009(17) -0.0028(17)
C14 0.015(3) 0.022(4) 0.013(3) -0.0030(16) 0.001(2) 0.0031(15)
C15 0.020(2) 0.015(2) 0.023(2) -0.0030(19) -0.0049(18) 0.0042(17)
C16 0.017(2) 0.016(2) 0.024(2) -0.0013(17) 0.0029(18) -0.0067(18)
C17 0.021(3) 0.027(4) 0.012(3) 0.0040(18) 0.007(2) -0.0020(16)
C18 0.0127(19) 0.019(2) 0.016(2) 0.0043(17) -0.0023(16) -0.0012(17)
C19 0.024(3) 0.028(5) 0.020(4) 0.0004(19) -0.003(3) 0.0018(18)
C20 0.018(2) 0.026(2) 0.025(2) -0.002(2) -0.0066(19) -0.0011(19)
C21 0.012(2) 0.022(2) 0.023(2) -0.0043(17) -0.0002(17) -0.0015(18)
C22 0.010(2) 0.018(2) 0.022(2) 0.0029(17) -0.0028(17) -0.0036(18)
C23 0.021(2) 0.025(2) 0.013(2) -0.0080(19) 0.0000(17) 0.0031(18)
C24 0.012(2) 0.025(3) 0.018(3) -0.0011(19) 0.0013(19) 0.012(2)
C25 0.018(2) 0.022(2) 0.015(2) 0.0000(18) -0.0016(17) 0.0011(17)
C26 0.021(2) 0.022(2) 0.016(2) -0.0034(19) -0.0056(18) 0.0046(18)
C27 0.031(3) 0.015(2) 0.015(2) 0.003(2) -0.003(2) 0.000(2)
C28 0.029(3) 0.028(3) 0.021(3) 0.003(2) 0.001(2) 0.0004(18)
C29 0.018(2) 0.030(3) 0.017(2) 0.002(2) -0.0009(17) 0.0018(19)
C30 0.017(2) 0.017(2) 0.010(2) 0.0059(17) -0.0036(16) -0.0028(16)
C31 0.021(3) 0.017(4) 0.022(3) 0.0039(17) 0.000(2) 0.0015(16)
C32 0.018(2) 0.021(2) 0.026(2) 0.0015(19) 0.0028(19) -0.0002(19)
C33 0.021(2) 0.018(2) 0.028(2) -0.0011(19) 0.0030(19) 0.0067(19)
C34 0.020(3) 0.026(4) 0.025(4) 0.0069(18) -0.007(3) 0.0032(17)

loop_
_atom_type_symbol
_atom_type_description
_atom_type_scat_dispersion_real
_atom_type_scat_dispersion_imag
_atom_type_scat_source
C C 0.0033 0.0016 'International Tables Vol C Tables 4.2.6.8 and 6.1.1.4'
H H 0.0000 0.0000 'International Tables Vol C Tables 4.2.6.8 and 6.1.1.4'
N N 0.0061 0.0033 'International Tables Vol C Tables 4.2.6.8 and 6.1.1.4'
O O 0.0106 0.0060 'International Tables Vol C Tables 4.2.6.8 and 6.1.1.4'

loop_
_geom_angle_atom_site_label_1
_geom_angle_atom_site_label_2
_geom_angle_atom_site_label_3
_geom_angle
N2 O1 C6 85.3(3)
N2 O1 N1 68.9(3)
C6 O1 N1 47.20(12)
N6 O5 C23 86.3(3)
N6 O5 N5 67.9(3)
C23 O5 N5 47.46(12)
C1 N1 C5 117.5(4)
C1 N1 C6 150.5(3)
C5 N1 C6 33.2(2)
C1 N1 O1 132.9(3)
C5 N1 O1 83.6(3)
C6 N1 O1 59.49(15)
O1 N2 O2 123.3(5)
O1 N2 C8 119.9(5)
O2 N2 C8 116.8(4)
O4 N3 O3 124.2(4)
O4 N3 C10 118.7(4)
O3 N3 C10 117.1(4)
C13 N4 C17 115.9(4)
C22 N5 C18 118.8(4)
C22 N5 C23 33.2(2)
C18 N5 C23 151.7(3)
C22 N5 O5 83.5(3)
C18 N5 O5 130.7(3)
C23 N5 O5 59.72(15)
O5 N6 O6 125.1(5)
O5 N6 C25 118.1(5)
O6 N6 C25 116.6(4)
O8 N7 O7 124.6(4)
O8 N7 C27 117.8(4)
O7 N7 C27 117.6(4)
C34 N8 C30 118.8(5)
N1 C1 C2 123.9(4)
N1 C1 C13 116.3(4)
C2 C1 C13 119.9(4)
C1 C2 C3 117.1(5)
C1 C2 H2 121.4
C3 C2 H2 121.4
C4 C3 C2 119.8(5)
C4 C3 H3 120.1
C2 C3 H3 120.1
C5 C4 C3 119.0(4)
C5 C4 H4 120.5
C3 C4 H4 120.5
N1 C5 C4 122.7(4)
N1 C5 C6 117.5(4)
C4 C5 C6 119.7(4)
C5 C6 C7 116.5(4)
C5 C6 N1 29.3(2)
C7 C6 N1 90.5(3)
C5 C6 O1 93.5(3)
C7 C6 O1 75.5(3)
N1 C6 O1 73.30(16)
C5 C6 H6A 108.2
C7 C6 H6A 108.2
N1 C6 H6A 133.0
O1 C6 H6A 152.2
C5 C6 H6B 108.2
C7 C6 H6B 108.2
N1 C6 H6B 106.9
O1 C6 H6B 47.7
H6A C6 H6B 107.3
C12 C7 C8 117.5(5)
C12 C7 C6 118.8(4)
C8 C7 C6 123.6(5)
C9 C8 C7 121.8(4)
C9 C8 N2 114.8(4)
C7 C8 N2 123.2(5)
C10 C9 C8 118.5(4)
C10 C9 H9 120.7
C8 C9 H9 120.7
C9 C10 C11 122.0(5)
C9 C10 N3 118.5(5)
C11 C10 N3 119.4(5)
C10 C11 C12 118.0(5)
C10 C11 H11 121.0
C12 C11 H11 121.0
C7 C12 C11 122.0(4)
C7 C12 H12 119.0
C11 C12 H12 119.0
N4 C13 C14 122.2(4)
N4 C13 C1 115.5(4)
C14 C13 C1 122.4(4)
C13 C14 C15 121.5(6)
C13 C14 H14 119.3
C15 C14 H14 119.3
C16 C15 C14 117.6(5)
C16 C15 H15 121.2
C14 C15 H15 121.2
C15 C16 C17 117.9(4)
C15 C16 H16 121.1
C17 C16 H16 121.1
N4 C17 C16 124.9(6)
N4 C17 H17 117.6
C16 C17 H17 117.6
N5 C18 C19 120.7(5)
N5 C18 C30 117.8(4)
C19 C18 C30 121.5(4)
C20 C19 C18 120.6(6)
C20 C19 H19 119.7
C18 C19 H19 119.7
C19 C20 C21 118.4(5)
C19 C20 H20 120.8
C21 C20 H20 120.8
C20 C21 C22 117.8(4)
C20 C21 H21 121.1
C22 C21 H21 121.1
N5 C22 C21 123.7(4)
N5 C22 C23 118.8(4)
C21 C22 C23 117.5(4)
C24 C23 C22 113.8(4)
C24 C23 N5 88.7(3)
C22 C23 N5 28.1(2)
C24 C23 O5 75.2(3)
C22 C23 O5 92.0(3)
N5 C23 O5 72.82(16)
C24 C23 H23A 108.8
C22 C23 H23A 108.8
N5 C23 H23A 107.9
O5 C23 H23A 48.8
C24 C23 H23B 108.8
C22 C23 H23B 108.8
N5 C23 H23B 132.1
O5 C23 H23B 153.9
H23A C23 H23B 107.7
C25 C24 C29 113.8(5)
C25 C24 C23 126.3(5)
C29 C24 C23 119.9(4)
C26 C25 C24 125.3(4)
C26 C25 N6 114.4(4)
C24 C25 N6 120.3(4)
C25 C26 C27 117.0(4)
C25 C26 H26 121.5
C27 C26 H26 121.5
C26 C27 C28 122.2(5)
C26 C27 N7 118.0(5)
C28 C27 N7 119.8(4)
C29 C28 C27 117.7(4)
C29 C28 H28 121.2
C27 C28 H28 121.2
C28 C29 C24 123.9(5)
C28 C29 H29 118.1
C24 C29 H29 118.1
N8 C30 C31 123.3(4)
N8 C30 C18 117.1(4)
C31 C30 C18 119.6(4)
C32 C31 C30 116.5(6)
C32 C31 H31 121.8
C30 C31 H31 121.8
C33 C32 C31 119.5(5)
C33 C32 H32 120.2
C31 C32 H32 120.2
C34 C33 C32 118.9(5)
C34 C33 H33 120.5
C32 C33 H33 120.5
N8 C34 C33 123.0(6)
N8 C34 H34 118.5
C33 C34 H34 118.5

loop_
_geom_bond_atom_site_label_1
_geom_bond_atom_site_label_2
_geom_bond_distance
O1 N2 1.238(5)
O1 C6 2.887(6)
O1 N1 3.210(5)
O2 N2 1.241(6)
O3 N3 1.230(5)
O4 N3 1.230(6)
O5 N6 1.212(5)
O5 C23 2.873(6)
O5 N5 3.178(5)
O6 N6 1.224(6)
O7 N7 1.238(5)
O8 N7 1.235(6)
N1 C1 1.345(6)
N1 C5 1.358(6)
N1 C6 2.459(6)
N2 C8 1.456(7)
N3 C10 1.470(7)
N4 C13 1.340(6)
N4 C17 1.349(6)
N5 C22 1.316(6)
N5 C18 1.360(6)
N5 C23 2.451(6)
N6 C25 1.496(7)
N7 C27 1.464(7)
N8 C34 1.334(7)
N8 C30 1.348(5)
C1 C2 1.389(7)
C1 C13 1.509(6)
C2 C3 1.403(7)
C2 H2 0.9500
C3 C4 1.382(6)
C3 H3 0.9500
C4 C5 1.378(6)
C4 H4 0.9500
C5 C6 1.516(6)
C6 C7 1.529(7)
C6 H6A 0.9900
C6 H6B 0.9900
C7 C12 1.377(8)
C7 C8 1.399(7)
C8 C9 1.383(6)
C9 C10 1.372(7)
C9 H9 0.9500
C10 C11 1.382(7)
C11 C12 1.396(7)
C11 H11 0.9500
C12 H12 0.9500
C13 C14 1.364(7)
C14 C15 1.374(7)
C14 H14 0.9500
C15 C16 1.376(7)
C15 H15 0.9500
C16 C17 1.377(8)
C16 H16 0.9500
C17 H17 0.9500
C18 C19 1.393(8)
C18 C30 1.475(6)
C19 C20 1.378(8)
C19 H19 0.9500
C20 C21 1.396(7)
C20 H20 0.9500
C21 C22 1.403(6)
C21 H21 0.9500
C22 C23 1.529(6)
C23 C24 1.484(7)
C23 H23A 0.9900
C23 H23B 0.9900
C24 C25 1.411(7)
C24 C29 1.417(7)
C25 C26 1.386(6)
C26 C27 1.393(7)
C26 H26 0.9500
C27 C28 1.396(7)
C28 C29 1.395(7)
C28 H28 0.9500
C29 H29 0.9500
C30 C31 1.435(7)
C31 C32 1.411(7)
C31 H31 0.9500
C32 C33 1.407(7)
C32 H32 0.9500
C33 C34 1.398(8)
C33 H33 0.9500
C34 H34 0.9500

loop_
_cod_related_entry_id
_cod_related_entry_database
_cod_related_entry_code
1 ChemSpider 21140208
